data_4324403
loop_
_publ_author_name
'Andrew R. Geisheimer'
'John E. C. Wren'
'Vladimir K. Michaelis'
'Masayuki Kobayashi'
'Ken Sakai'
'Scott Kroeker'
'Daniel B. Leznoff'

_publ_contact_author_address
; 
 Department of Chemistry
 Simon Fraser University
 Burnaby, British Columbia
 V5A 1S6
;
_publ_contact_author_email dleznoff@sfu.ca
_publ_contact_author_fax 778-782-3765
_publ_contact_author_name 'Daniel B. Leznoff'
_publ_contact_author_phone 778-782-4887
_publ_section_title
;
 Aggregation of [Au(CN)4]- Anions: Examination by Crystallography and 15N
 CP-MAS NMR and the Structural Factors Influencing Intermolecular Au...N
 Interactions
;
_journal_name_full 'Inorganic Chemistry'
_journal_page_first 1265
_journal_page_last 1274
_journal_paper_doi 10.1021/ic101782v
_journal_volume 50
_journal_year 2011
_chemical_formula_moiety 'C28 H20 As1 Au1 N4'
_chemical_formula_sum 'C28 H20 As Au N4'
_chemical_formula_weight 684.38
_chemical_name_systematic ?
_space_group_IT_number 2
_symmetry_cell_setting triclinic
_symmetry_space_group_name_Hall '-P 1'
_symmetry_space_group_name_H-M 'P -1'
_atom_sites_solution_hydrogens geom
_atom_sites_solution_primary direct
_cell_angle_alpha 96.057(4)
_cell_angle_beta 103.596(4)
_cell_angle_gamma 106.681(4)
_cell_formula_units_Z 2
_cell_length_a 10.5193(9)
_cell_length_b 10.5990(9)
_cell_length_c 12.7155(11)
_cell_measurement_reflns_used 49421
_cell_measurement_temperature 293
_cell_measurement_theta_max 38.525
_cell_measurement_theta_min 1.677
_cell_volume 1297.0(2)
_computing_cell_refinement
;
 Bruker SMART
;
_computing_data_collection
;
 Bruker SMART
;
_computing_data_reduction
;
 Bruker SAINT
;
_computing_structure_refinement
;
 Crystals
;
_computing_structure_solution
; 
 SIR92 (Altomare et al, 1994) 
;
_diffrn_ambient_temperature 293
_diffrn_measured_fraction_theta_full 0.995
_diffrn_measured_fraction_theta_max 0.937
_diffrn_measurement_device_type 'Bruker SMART APEX II CCD area Detector'
_diffrn_measurement_method \w\f
_diffrn_radiation_monochromator graphite
_diffrn_radiation_type 'Mo K\a'
_diffrn_radiation_wavelength 0.71073
_diffrn_reflns_av_R_equivalents 0.027
_diffrn_reflns_limit_h_max 18
_diffrn_reflns_limit_h_min -18
_diffrn_reflns_limit_k_max 18
_diffrn_reflns_limit_k_min -18
_diffrn_reflns_limit_l_max 22
_diffrn_reflns_limit_l_min -21
_diffrn_reflns_number 49421
_diffrn_reflns_theta_full 26.197
_diffrn_reflns_theta_max 38.525
_diffrn_reflns_theta_min 1.677
_exptl_absorpt_coefficient_mu 6.960
_exptl_absorpt_correction_T_max 0.7476
_exptl_absorpt_correction_T_min 0.3982
_exptl_absorpt_correction_type multi-scan
_exptl_crystal_colour colourless
_exptl_crystal_density_diffrn 1.752
_exptl_crystal_description 'plate '
_exptl_crystal_F_000 656
_exptl_crystal_size_max 0.33
_exptl_crystal_size_mid 0.27
_exptl_crystal_size_min 0.04
_refine_diff_density_max 1.39
_refine_diff_density_min -1.73
_refine_ls_goodness_of_fit_ref 0.6770
_refine_ls_hydrogen_treatment constr
_refine_ls_matrix_type full
_refine_ls_number_parameters 308
_refine_ls_number_reflns 10691
_refine_ls_number_restraints 0
_refine_ls_R_factor_all 0.0340
_refine_ls_R_factor_gt 0.0232
_refine_ls_shift/su_max 0.006807
_refine_ls_structure_factor_coef F
_refine_ls_weighting_details
;
 Method= Modified Sheldrick 
w=1/[\s^2^(F^2^) + ( 0.03P)^2^ + 0.00P] 
 ,where P=(max(Fo^2^,0) + 2Fc^2^)/3 
;
_refine_ls_weighting_scheme calc
_refine_ls_wR_factor_all 0.0370
_refine_ls_wR_factor_gt 0.0296
_refine_ls_wR_factor_ref 0.0289
_reflns_limit_h_max 17
_reflns_limit_h_min -18
_reflns_limit_k_max 18
_reflns_limit_k_min -18
_reflns_limit_l_max 22
_reflns_limit_l_min 0
_reflns_number_gt 11093
_reflns_number_total 22460
_reflns_threshold_expression I>2.5\s(I
_cod_data_source_file ic101782v_si_002_3.cif
_cod_data_source_block {[As(C6H5)4][Au(CN)4]}
_cod_original_formula_sum 'C28 H20 As1 Au1 N4'
_cod_database_code 4324403

loop_
_symmetry_equiv_pos_as_xyz
x,y,z
-x,-y,-z

loop_
_atom_site_label
_atom_site_type_symbol
_atom_site_fract_x
_atom_site_fract_y
_atom_site_fract_z
_atom_site_U_iso_or_equiv
_atom_site_occupancy
_atom_site_adp_type
_atom_site_refinement_flags_posn
Au1 Au 1.806510(7) 1.534936(7) 1.500006(6) 0.0244 1.0000 Uani .
As1 As 1.763718(18) 0.974148(19) 1.152792(15) 0.0220 1.0000 Uani .
N11 N 1.7717(3) 1.5962(2) 1.26050(18) 0.0438 1.0000 Uani .
N12 N 2.1135(2) 1.7290(2) 1.57785(18) 0.0370 1.0000 Uani .
N13 N 1.8394(3) 1.4666(3) 1.73663(19) 0.0488 1.0000 Uani .
N14 N 1.5019(3) 1.3385(3) 1.4240(3) 0.0602 1.0000 Uani .
C11 C 1.7856(2) 1.5754(2) 1.34838(18) 0.0313 1.0000 Uani .
C12 C 2.0004(2) 1.6602(2) 1.54913(17) 0.0276 1.0000 Uani .
C13 C 1.8268(2) 1.4923(3) 1.65079(19) 0.0341 1.0000 Uani .
C14 C 1.6135(2) 1.4107(3) 1.4517(2) 0.0382 1.0000 Uani .
C21 C 1.63061(18) 0.9418(2) 1.23390(16) 0.0263 1.0000 Uani .
C22 C 1.5881(2) 0.8147(2) 1.25990(19) 0.0319 1.0000 Uani .
C23 C 1.4985(2) 0.7890(3) 1.3255(2) 0.0394 1.0000 Uani .
C24 C 1.4514(2) 0.8893(3) 1.3632(2) 0.0465 1.0000 Uani .
C25 C 1.4931(3) 1.0146(3) 1.3370(2) 0.0471 1.0000 Uani .
C26 C 1.5836(2) 1.0430(3) 1.2716(2) 0.0372 1.0000 Uani .
C31 C 1.7197(2) 0.8162(2) 1.04682(16) 0.0258 1.0000 Uani .
C32 C 1.8253(2) 0.7750(2) 1.02284(19) 0.0303 1.0000 Uani .
C33 C 1.7921(3) 0.6657(2) 0.9392(2) 0.0381 1.0000 Uani .
C34 C 1.6556(3) 0.5993(3) 0.8811(2) 0.0448 1.0000 Uani .
C35 C 1.5498(3) 0.6399(3) 0.9066(2) 0.0480 1.0000 Uani .
C36 C 1.5819(2) 0.7487(2) 0.9901(2) 0.0359 1.0000 Uani .
C41 C 1.94487(18) 1.01435(19) 1.24982(15) 0.0232 1.0000 Uani .
C42 C 2.0521(2) 1.1187(2) 1.23824(19) 0.0313 1.0000 Uani .
C43 C 2.1817(2) 1.1530(3) 1.3125(2) 0.0356 1.0000 Uani .
C44 C 2.2024(2) 1.0839(3) 1.39738(19) 0.0357 1.0000 Uani .
C45 C 2.0971(3) 0.9797(3) 1.4080(2) 0.0474 1.0000 Uani .
C46 C 1.9658(2) 0.9428(3) 1.3336(2) 0.0425 1.0000 Uani .
C51 C 1.7689(2) 1.1195(2) 1.07529(16) 0.0260 1.0000 Uani .
C52 C 1.8009(2) 1.2496(2) 1.13194(18) 0.0309 1.0000 Uani .
C53 C 1.8202(3) 1.3558(2) 1.0755(2) 0.0368 1.0000 Uani .
C54 C 1.8104(3) 1.3316(3) 0.9637(2) 0.0408 1.0000 Uani .
C55 C 1.7798(3) 1.2026(3) 0.9081(2) 0.0408 1.0000 Uani .
C56 C 1.7579(3) 1.0952(2) 0.96329(18) 0.0338 1.0000 Uani .
H221 H 1.6202 0.7461 1.2330 0.0407(19) 1.0000 Uiso R
H231 H 1.4697 0.7030 1.3444 0.0476(19) 1.0000 Uiso R
H241 H 1.3896 0.8715 1.4076 0.0534(19) 1.0000 Uiso R
H251 H 1.4600 1.0825 1.3637 0.0568(19) 1.0000 Uiso R
H261 H 1.6123 1.1293 1.2533 0.0442(19) 1.0000 Uiso R
H321 H 1.9189 0.8209 1.0630 0.0383(19) 1.0000 Uiso R
H331 H 1.8633 0.6365 0.9217 0.0495(19) 1.0000 Uiso R
H341 H 1.6337 0.5253 0.8234 0.0529(19) 1.0000 Uiso R
H351 H 1.4562 0.5932 0.8670 0.0526(19) 1.0000 Uiso R
H361 H 1.5106 0.7770 1.0084 0.0412(19) 1.0000 Uiso R
H421 H 2.0370 1.1665 1.1798 0.0392(19) 1.0000 Uiso R
H431 H 2.2561 1.2241 1.3049 0.0427(19) 1.0000 Uiso R
H441 H 2.2909 1.1090 1.4491 0.0436(19) 1.0000 Uiso R
H451 H 2.1132 0.9321 1.4663 0.0579(19) 1.0000 Uiso R
H461 H 1.8924 0.8699 1.3403 0.0507(19) 1.0000 Uiso R
H521 H 1.8095 1.2656 1.2086 0.0378(19) 1.0000 Uiso R
H531 H 1.8399 1.4445 1.1131 0.0461(19) 1.0000 Uiso R
H541 H 1.8249 1.4044 0.9254 0.0519(19) 1.0000 Uiso R
H551 H 1.7737 1.1873 0.8319 0.0506(19) 1.0000 Uiso R
H561 H 1.7356 1.0063 0.9250 0.0411(19) 1.0000 Uiso R

loop_
_atom_site_aniso_label
_atom_site_aniso_U_11
_atom_site_aniso_U_22
_atom_site_aniso_U_33
_atom_site_aniso_U_23
_atom_site_aniso_U_13
_atom_site_aniso_U_12
Au1 0.02167(3) 0.02234(3) 0.02443(3) -0.00019(2) 0.00284(2) 0.00433(2)
As1 0.01796(7) 0.02242(8) 0.02208(8) 0.00101(6) 0.00225(6) 0.00494(6)
N11 0.0527(13) 0.0384(11) 0.0325(10) 0.0061(8) -0.0005(9) 0.0129(10)
N12 0.0291(8) 0.0369(10) 0.0357(10) 0.0042(8) 0.0029(7) 0.0025(7)
N13 0.0548(14) 0.0567(15) 0.0324(10) 0.0092(10) 0.0181(10) 0.0094(11)
N14 0.0314(10) 0.0568(16) 0.0707(19) 0.0019(14) 0.0020(11) -0.0050(10)
C11 0.0333(9) 0.0266(9) 0.0278(9) 0.0016(7) 0.0003(8) 0.0083(8)
C12 0.0262(8) 0.0264(8) 0.0257(8) 0.0021(7) 0.0042(7) 0.0053(7)
C13 0.0307(9) 0.0375(11) 0.0293(10) 0.0014(8) 0.0097(8) 0.0042(8)
C14 0.0272(9) 0.0353(11) 0.0421(12) 0.0030(9) 0.0029(9) 0.0017(8)
C21 0.0174(6) 0.0323(9) 0.0247(8) -0.0006(7) 0.0032(6) 0.0053(6)
C22 0.0260(8) 0.0371(11) 0.0326(10) 0.0071(8) 0.0086(8) 0.0095(8)
C23 0.0289(9) 0.0495(14) 0.0347(11) 0.0093(10) 0.0093(9) 0.0041(9)
C24 0.0267(10) 0.0654(18) 0.0352(12) -0.0081(12) 0.0117(9) 0.0004(11)
C25 0.0306(10) 0.0517(15) 0.0537(15) -0.0116(12) 0.0180(11) 0.0076(10)
C26 0.0245(8) 0.0340(11) 0.0460(13) -0.0086(9) 0.0089(9) 0.0052(8)
C31 0.0235(7) 0.0237(8) 0.0257(8) -0.0001(6) 0.0048(6) 0.0042(6)
C32 0.0284(9) 0.0268(9) 0.0347(10) 0.0024(7) 0.0114(8) 0.0064(7)
C33 0.0453(12) 0.0289(10) 0.0436(12) 0.0011(9) 0.0213(11) 0.0122(9)
C34 0.0529(15) 0.0333(12) 0.0401(13) -0.0094(10) 0.0138(11) 0.0066(11)
C35 0.0382(12) 0.0407(14) 0.0464(14) -0.0139(11) -0.0009(11) 0.0025(10)
C36 0.0260(9) 0.0360(11) 0.0352(11) -0.0071(9) 0.0018(8) 0.0044(8)
C41 0.0185(6) 0.0241(8) 0.0241(8) 0.0042(6) 0.0031(6) 0.0048(6)
C42 0.0192(7) 0.0363(10) 0.0365(10) 0.0146(8) 0.0056(7) 0.0052(7)
C43 0.0185(7) 0.0385(11) 0.0437(12) 0.0093(9) 0.0054(8) 0.0023(7)
C44 0.0210(8) 0.0506(14) 0.0314(10) 0.0060(9) 0.0021(7) 0.0101(8)
C45 0.0280(10) 0.0633(18) 0.0475(14) 0.0315(13) 0.0013(10) 0.0094(11)
C46 0.0248(9) 0.0455(13) 0.0503(14) 0.0272(12) 0.0017(9) 0.0016(9)
C51 0.0234(7) 0.0272(8) 0.0235(8) 0.0026(6) 0.0006(6) 0.0076(7)
C52 0.0334(9) 0.0277(9) 0.0273(9) 0.0019(7) 0.0028(8) 0.0095(8)
C53 0.0437(12) 0.0276(10) 0.0380(11) 0.0075(8) 0.0076(10) 0.0123(9)
C54 0.0467(13) 0.0389(12) 0.0382(12) 0.0165(10) 0.0071(10) 0.0162(11)
C55 0.0486(13) 0.0468(14) 0.0252(9) 0.0103(9) 0.0041(9) 0.0163(11)
C56 0.0399(11) 0.0337(10) 0.0232(8) 0.0024(7) 0.0008(8) 0.0124(9)

loop_
_atom_type_symbol
_atom_type_scat_dispersion_real
_atom_type_scat_dispersion_imag
_atom_type_scat_Cromer_Mann_a1
_atom_type_scat_Cromer_Mann_b1
_atom_type_scat_Cromer_Mann_a2
_atom_type_scat_Cromer_Mann_b2
_atom_type_scat_Cromer_Mann_a3
_atom_type_scat_Cromer_Mann_b3
_atom_type_scat_Cromer_Mann_a4
_atom_type_scat_Cromer_Mann_b4
_atom_type_scat_Cromer_Mann_c
_atom_type_scat_source
C 0.0033 0.0016 2.3100 20.8439 1.0200 10.2075 1.5886 0.5687 0.8650 51.6512 0.2156 'International Tables Vol C 4.2.6.8 and 6.1.1.4'
H 0.0000 0.0000 0.4930 10.5109 0.3229 26.1257 0.1402 3.1424 0.0408 57.7998 0.0030 'International Tables Vol C 4.2.6.8 and 6.1.1.4'
N 0.0061 0.0033 12.2126 0.0057 3.1322 9.8933 2.0125 28.9975 1.1663 0.5826 -11.5290 'International Tables Vol C 4.2.6.8 and 6.1.1.4'
As 0.0499 2.0058 16.6723 2.6345 6.0701 0.2647 3.4313 12.9479 4.2779 47.7972 2.5310 'International Tables Vol C 4.2.6.8 and 6.1.1.4'
Au -2.0133 8.8022 16.8819 0.4611 18.5913 8.6216 25.5582 1.4826 5.8600 36.3956 12.0658 'International Tables Vol C 4.2.6.8 and 6.1.1.4'

loop_
_geom_angle_atom_site_label_1
_geom_angle_atom_site_label_2
_geom_angle_atom_site_label_3
_geom_angle
_geom_angle_publ_flag
C11 Au1 C12 90.75(9) yes
C11 Au1 C13 179.35(9) yes
C12 Au1 C13 89.62(9) yes
C11 Au1 C14 89.41(10) yes
C12 Au1 C14 179.74(9) yes
C13 Au1 C14 90.23(10) yes
C21 As1 C31 107.41(8) yes
C21 As1 C41 109.95(8) yes
C31 As1 C41 110.44(8) yes
C21 As1 C51 115.03(9) yes
C31 As1 C51 107.49(9) yes
C41 As1 C51 106.49(8) yes
Au1 C11 N11 178.7(2) yes
Au1 C12 N12 177.8(2) yes
Au1 C13 N13 178.9(2) yes
Au1 C14 N14 179.7(3) yes
As1 C21 C22 117.38(15) yes
As1 C21 C26 121.45(17) yes
C22 C21 C26 121.1(2) yes
C21 C22 C23 119.5(2) yes
C21 C22 H221 120.2 no
C23 C22 H221 120.2 no
C22 C23 C24 119.6(3) yes
C22 C23 H231 120.2 no
C24 C23 H231 120.2 no
C23 C24 C25 120.7(2) yes
C23 C24 H241 119.6 no
C25 C24 H241 119.6 no
C24 C25 C26 120.7(2) yes
C24 C25 H251 119.7 no
C26 C25 H251 119.7 no
C25 C26 C21 118.4(3) yes
C25 C26 H261 120.8 no
C21 C26 H261 120.8 no
As1 C31 C32 119.61(15) yes
As1 C31 C36 118.96(15) yes
C32 C31 C36 121.31(19) yes
C31 C32 C33 119.0(2) yes
C31 C32 H321 120.5 no
C33 C32 H321 120.5 no
C32 C33 C34 120.2(2) yes
C32 C33 H331 119.9 no
C34 C33 H331 119.9 no
C33 C34 C35 120.6(2) yes
C33 C34 H341 119.7 no
C35 C34 H341 119.7 no
C34 C35 C36 119.7(2) yes
C34 C35 H351 120.2 no
C36 C35 H351 120.2 no
C31 C36 C35 119.3(2) yes
C31 C36 H361 120.4 no
C35 C36 H361 120.4 no
As1 C41 C42 119.39(15) yes
As1 C41 C46 119.65(15) yes
C42 C41 C46 120.90(18) yes
C41 C42 C43 119.5(2) yes
C41 C42 H421 120.3 no
C43 C42 H421 120.3 no
C42 C43 C44 119.9(2) yes
C42 C43 H431 120.1 no
C44 C43 H431 120.1 no
C43 C44 C45 120.7(2) yes
C43 C44 H441 119.7 no
C45 C44 H441 119.7 no
C44 C45 C46 120.4(2) yes
C44 C45 H451 119.8 no
C46 C45 H451 119.8 no
C45 C46 C41 118.7(2) yes
C45 C46 H461 120.7 no
C41 C46 H461 120.7 no
As1 C51 C52 120.67(15) yes
As1 C51 C56 118.08(16) yes
C52 C51 C56 120.7(2) yes
C51 C52 C53 119.6(2) yes
C51 C52 H521 120.2 no
C53 C52 H521 120.2 no
C52 C53 C54 119.7(2) yes
C52 C53 H531 120.1 no
C54 C53 H531 120.1 no
C53 C54 C55 120.5(2) yes
C53 C54 H541 119.8 no
C55 C54 H541 119.8 no
C54 C55 C56 120.3(2) yes
C54 C55 H551 119.8 no
C56 C55 H551 119.8 no
C55 C56 C51 119.1(2) yes
C55 C56 H561 120.4 no
C51 C56 H561 120.4 no

loop_
_geom_bond_atom_site_label_1
_geom_bond_atom_site_label_2
_geom_bond_distance
_geom_bond_publ_flag
Au1 C11 1.995(2) yes
Au1 C12 1.996(2) yes
Au1 C13 1.993(2) yes
Au1 C14 1.985(2) yes
As1 C21 1.9025(19) yes
As1 C31 1.9025(19) yes
As1 C41 1.9112(18) yes
As1 C51 1.909(2) yes
N11 C11 1.146(3) yes
N12 C12 1.150(3) yes
N13 C13 1.140(3) yes
N14 C14 1.149(3) yes
C21 C22 1.393(3) yes
C21 C26 1.390(3) yes
C22 C23 1.389(3) yes
C22 H221 0.950 no
C23 C24 1.382(4) yes
C23 H231 0.950 no
C24 C25 1.376(5) yes
C24 H241 0.950 no
C25 C26 1.396(4) yes
C25 H251 0.950 no
C26 H261 0.950 no
C31 C32 1.389(3) yes
C31 C36 1.392(3) yes
C32 C33 1.389(3) yes
C32 H321 0.950 no
C33 C34 1.384(4) yes
C33 H331 0.950 no
C34 C35 1.394(4) yes
C34 H341 0.950 no
C35 C36 1.386(3) yes
C35 H351 0.950 no
C36 H361 0.950 no
C41 C42 1.383(3) yes
C41 C46 1.384(3) yes
C42 C43 1.386(3) yes
C42 H421 0.950 no
C43 C44 1.377(3) yes
C43 H431 0.950 no
C44 C45 1.366(4) yes
C44 H441 0.950 no
C45 C46 1.398(3) yes
C45 H451 0.950 no
C46 H461 0.950 no
C51 C52 1.394(3) yes
C51 C56 1.391(3) yes
C52 C53 1.388(3) yes
C52 H521 0.950 no
C53 C54 1.392(4) yes
C53 H531 0.950 no
C54 C55 1.382(4) yes
C54 H541 0.950 no
C55 C56 1.392(3) yes
C55 H551 0.950 no
C56 H561 0.950 no

loop_
_geom_hbond_atom_site_label_D
_geom_hbond_atom_site_label_H
_geom_hbond_atom_site_label_A
_geom_hbond_site_symmetry_A
_geom_hbond_angle_DHA
_geom_hbond_distance_DH
_geom_hbond_distance_HA
_geom_hbond_distance_DA
_geom_hbond_publ_flag
C22 H221 N11 1_545 152 0.95 2.55 3.415(4) yes
C43 H431 N14 1_655 133 0.95 2.53 3.253(4) yes
C54 H541 N13 1_554 144 0.95 2.58 3.393(4) yes
